data_4340185
loop_
_publ_author_name
'Ruzi\'e, Christian'
'Even, Pascale'
'Ricard, David'
'Roisnel, Thierry'
'Boitrel, Bernard'

_publ_section_title
;
 O2 and CO binding to tetraaza-tripodal-capped iron(II) porphyrins.
;
_journal_issue 3
_journal_name_full 'Inorganic chemistry'
_journal_page_first 1338
_journal_page_last 1348
_journal_paper_doi 10.1021/ic0514703
_journal_volume 45
_journal_year 2006
_chemical_compound_source 'synthesis as described'
_chemical_formula_moiety 'C62 H58 N12 Ni1 O4,C2 H6 O,C2 H3 N'
_chemical_formula_sum 'C66 H67 N13 Ni O5'
_chemical_formula_weight 1181.04
_chemical_name_systematic
;
 ?
;
_space_group_IT_number 14
_symmetry_cell_setting monoclinic
_symmetry_Int_Tables_number 14
_symmetry_space_group_name_Hall '-P 2yn'
_symmetry_space_group_name_H-M 'P 1 21/n 1'
_atom_sites_solution_hydrogens geom
_atom_sites_solution_primary direct
_atom_sites_solution_secondary difmap
_audit_creation_date 2005-05-27T16:53:30-00:00
_audit_creation_method 'WinGX routine CIF_UPDATE'
_cell_angle_alpha 90
_cell_angle_beta 100.513(5)
_cell_angle_gamma 90
_cell_formula_units_Z 4
_cell_length_a 13.294(5)
_cell_length_b 16.504(5)
_cell_length_c 27.108(5)
_cell_measurement_reflns_used 13542
_cell_measurement_temperature 293(2)
_cell_measurement_theta_max 27.485
_cell_measurement_theta_min 2.037
_cell_measurement_wavelength 0.71073
_cell_volume 5848(3)
_computing_cell_refinement 'HKL Scalepack (Otwinowski & Minor 1997)'
_computing_data_collection 'Collect (Nonius BV, 1997-2000)'
_computing_data_reduction 'HKL Denzo and Scalepack (Otwinowski & Minor 1'
_computing_molecular_graphics 'Ortep-3 for Windows (Farrugia, 1997)'
_computing_publication_material 'WinGX publication routines (Farrugia, 1999)'
_computing_structure_refinement 'SHELXL-97 (Sheldrick, 1997)'
_computing_structure_solution 'SIR97 (Altomare, 1999)'
_diffrn_ambient_temperature 293(2)
_diffrn_detector 'CCD plate'
_diffrn_detector_area_resol_mean 9
_diffrn_measured_fraction_theta_full 0.994
_diffrn_measured_fraction_theta_max 0.994
_diffrn_measurement_device '95mm CCD camera on \k-goniostat'
_diffrn_measurement_device_type KappaCCD
_diffrn_measurement_method 'CCD rotation images, thick slices'
_diffrn_orient_matrix_type 'by Nonius Collect from scalepack cell'
_diffrn_orient_matrix_UB_11 -0.750879E-1
_diffrn_orient_matrix_UB_12 -0.2305E-3
_diffrn_orient_matrix_UB_13 0.3485E-3
_diffrn_orient_matrix_UB_21 0.145023E-1
_diffrn_orient_matrix_UB_22 -0.100148E-1
_diffrn_orient_matrix_UB_23 0.370019E-1
_diffrn_orient_matrix_UB_31 0.21408E-2
_diffrn_orient_matrix_UB_32 0.597564E-1
_diffrn_orient_matrix_UB_33 0.62026E-2
_diffrn_radiation_monochromator graphite
_diffrn_radiation_probe x-ray
_diffrn_radiation_type MoK\a
_diffrn_radiation_wavelength 0.71073
_diffrn_reflns_av_R_equivalents 0.0449
_diffrn_reflns_av_unetI/netI 0.0857
_diffrn_reflns_limit_h_max 17
_diffrn_reflns_limit_h_min -17
_diffrn_reflns_limit_k_max 19
_diffrn_reflns_limit_k_min -21
_diffrn_reflns_limit_l_max 35
_diffrn_reflns_limit_l_min -35
_diffrn_reflns_number 23463
_diffrn_reflns_theta_full 27.48
_diffrn_reflns_theta_max 27.48
_diffrn_reflns_theta_min 2.6
_diffrn_source 'Enraf Nonius FR590'
_exptl_absorpt_coefficient_mu 0.396
_exptl_absorpt_correction_type none
_exptl_crystal_colour orange
_exptl_crystal_density_diffrn 1.341
_exptl_crystal_density_method 'not measured'
_exptl_crystal_description prism
_exptl_crystal_F_000 2488
_exptl_crystal_size_max 0.4
_exptl_crystal_size_mid 0.4
_exptl_crystal_size_min 0.05
_refine_diff_density_max 0.324
_refine_diff_density_min -0.339
_refine_diff_density_rms 0.052
_refine_ls_extinction_coef 0.0010(4)
_refine_ls_extinction_expression Fc^*^=kFc[1+0.001xFc^2^\l^3^/sin(2\q)]^-1/4^
_refine_ls_extinction_method SHELXL
_refine_ls_goodness_of_fit_ref 1.025
_refine_ls_hydrogen_treatment constr
_refine_ls_matrix_type full
_refine_ls_number_parameters 822
_refine_ls_number_reflns 13331
_refine_ls_number_restraints 0
_refine_ls_restrained_S_all 1.025
_refine_ls_R_factor_all 0.1467
_refine_ls_R_factor_gt 0.0646
_refine_ls_shift/su_max 0.002
_refine_ls_shift/su_mean 0
_refine_ls_structure_factor_coef Fsqd
_refine_ls_weighting_details 'calc w=1/[\s^2^(Fo^2^)+(0.0837P)^2^+1.1576P] where P=(Fo^2^+2Fc^2^)/3'
_refine_ls_weighting_scheme calc
_refine_ls_wR_factor_gt 0.1496
_refine_ls_wR_factor_ref 0.182
_reflns_number_gt 6952
_reflns_number_total 13331
_reflns_threshold_expression >2sigma(I)
_cod_data_source_file ic0514703.cif
_cod_data_source_block 4c2ni_cr
_cod_original_sg_symbol_H-M 'P 21/n'
_cod_database_code 4340185

loop_
_symmetry_equiv_pos_as_xyz
'x, y, z'
'-x+1/2, y+1/2, -z+1/2'
'-x, -y, -z'
'x-1/2, -y-1/2, z-1/2'

loop_
_atom_site_label
_atom_site_type_symbol
_atom_site_fract_x
_atom_site_fract_y
_atom_site_fract_z
_atom_site_U_iso_or_equiv
_atom_site_adp_type
_atom_site_occupancy
_atom_site_symmetry_multiplicity
_atom_site_calc_flag
_atom_site_refinement_flags
_atom_site_disorder_assembly
_atom_site_disorder_group
C1S C 0.1081 0.5742 0.0284 0.219(5) Uani 1 1 d . . .
H1S1 H 0.1569 0.5367 0.0193 0.329 Uiso 1 1 calc R . .
H1S2 H 0.0555 0.5845 -0.0002 0.329 Uiso 1 1 calc R . .
H1S3 H 0.0782 0.5515 0.0549 0.329 Uiso 1 1 calc R . .
C2S C 0.1548 0.6428 0.0437 0.218(6) Uani 1 1 d . . .
N1S N 0.1917 0.6896 0.0567 0.258(5) Uani 1 1 d . . .
Ni1 Ni 0.91170(3) 0.07335(2) 0.751449(14) 0.04504(15) Uani 1 1 d . . .
N1 N 0.96949(18) 0.05459(16) 0.82162(9) 0.0494(6) Uani 1 1 d . . .
N2 N 1.04836(18) 0.09076(15) 0.73681(9) 0.0483(6) Uani 1 1 d . . .
N3 N 0.85380(18) 0.08523(16) 0.68079(9) 0.0489(6) Uani 1 1 d . . .
N4 N 0.77469(17) 0.06243(15) 0.76682(9) 0.0455(6) Uani 1 1 d . . .
C1 C 0.9189(2) 0.0344(2) 0.85996(11) 0.0547(8) Uani 1 1 d . . .
C2 C 0.9905(3) 0.0155(3) 0.90475(13) 0.0733(11) Uani 1 1 d . . .
H2 H 0.9747 -0.0025 0.9349 0.088 Uiso 1 1 calc R . .
C3 C 1.0835(3) 0.0285(2) 0.89514(13) 0.0697(10) Uani 1 1 d . . .
H3 H 1.1449 0.0222 0.9176 0.084 Uiso 1 1 calc R . .
C4 C 1.0719(2) 0.0539(2) 0.84378(12) 0.0530(8) Uani 1 1 d . . .
C5 C 1.1533(2) 0.0754(2) 0.82078(12) 0.0517(8) Uani 1 1 d . . .
C6 C 1.1405(2) 0.09118(19) 0.77010(12) 0.0502(8) Uani 1 1 d . . .
C7 C 1.2231(2) 0.1092(2) 0.74462(14) 0.0691(10) Uani 1 1 d . . .
H7 H 1.2922 0.1115 0.759 0.083 Uiso 1 1 calc R . .
C8 C 1.1829(2) 0.1221(2) 0.69639(13) 0.0659(10) Uani 1 1 d . . .
H8 H 1.2186 0.1352 0.671 0.079 Uiso 1 1 calc R . .
C9 C 1.0747(2) 0.1118(2) 0.69117(12) 0.0520(8) Uani 1 1 d . . .
C10 C 1.0067(2) 0.1214(2) 0.64636(11) 0.0522(8) Uani 1 1 d . . .
C11 C 0.9038(2) 0.1047(2) 0.64169(11) 0.0541(8) Uani 1 1 d . . .
C12 C 0.8340(3) 0.1066(3) 0.59552(13) 0.0730(11) Uani 1 1 d . . .
H12 H 0.85 0.1174 0.5642 0.088 Uiso 1 1 calc R . .
C13 C 0.7416(3) 0.0902(3) 0.60500(13) 0.0761(12) Uani 1 1 d . . .
H13 H 0.6813 0.0867 0.5815 0.091 Uiso 1 1 calc R . .
C14 C 0.7522(2) 0.0790(2) 0.65808(11) 0.0557(8) Uani 1 1 d . . .
C15 C 0.6699(2) 0.0717(2) 0.68265(12) 0.0521(8) Uani 1 1 d . . .
C16 C 0.6821(2) 0.06833(19) 0.73397(12) 0.0491(7) Uani 1 1 d . . .
C17 C 0.5991(2) 0.0691(2) 0.76116(12) 0.0539(8) Uani 1 1 d . . .
H17 H 0.5299 0.0736 0.7474 0.065 Uiso 1 1 calc R . .
C18 C 0.6393(2) 0.0624(2) 0.80955(12) 0.0529(8) Uani 1 1 d . . .
H18 H 0.6035 0.0619 0.836 0.064 Uiso 1 1 calc R . .
C19 C 0.7472(2) 0.05598(19) 0.81369(12) 0.0494(8) Uani 1 1 d . . .
C30 C 1.0430(2) 0.1592(2) 0.60189(12) 0.0577(9) Uani 1 1 d . . .
C31 C 1.0390(3) 0.2425(3) 0.59848(15) 0.0774(11) Uani 1 1 d . . .
H31 H 1.0135 0.2721 0.6227 0.093 Uiso 1 1 calc R . .
C32 C 1.0726(3) 0.2832(3) 0.55929(17) 0.0927(14) Uani 1 1 d . . .
H32 H 1.0712 0.3395 0.5577 0.111 Uiso 1 1 calc R . .
C33 C 1.1074(3) 0.2388(3) 0.52342(15) 0.0852(13) Uani 1 1 d . . .
H33 H 1.1292 0.2654 0.497 0.102 Uiso 1 1 calc R . .
C34 C 1.1111(3) 0.1568(3) 0.52544(13) 0.0746(11) Uani 1 1 d . . .
H34 H 1.1349 0.128 0.5004 0.09 Uiso 1 1 calc R . .
C35 C 1.0795(2) 0.1151(3) 0.56476(12) 0.0598(9) Uani 1 1 d . . .
C36 C 1.1393(3) -0.0223(3) 0.54635(14) 0.0770(12) Uani 1 1 d . . .
C37 C 1.1383(3) -0.1080(3) 0.56501(17) 0.0881(13) Uani 1 1 d . . .
H37A H 1.0811 -0.1361 0.5449 0.106 Uiso 1 1 calc R . .
H37B H 1.2004 -0.1346 0.5596 0.106 Uiso 1 1 calc R . .
C38 C 1.1305(3) -0.1174(3) 0.61905(16) 0.0861(12) Uani 1 1 d . . .
H38A H 1.1425 -0.1736 0.6289 0.103 Uiso 1 1 calc R . .
H38B H 1.1829 -0.0848 0.6395 0.103 Uiso 1 1 calc R . .
C391 C 0.9521(3) -0.1561(3) 0.61797(16) 0.0923(14) Uani 1 1 d . . .
H39A H 0.9595 -0.1834 0.5872 0.111 Uiso 1 1 calc R . .
H39B H 0.8849 -0.1311 0.6126 0.111 Uiso 1 1 calc R . .
C392 C 0.9576(3) -0.2175(3) 0.65853(16) 0.0873(12) Uani 1 1 d . . .
H39C H 0.8997 -0.2541 0.6508 0.105 Uiso 1 1 calc R . .
H39D H 1.0197 -0.2491 0.6606 0.105 Uiso 1 1 calc R . .
C40 C 1.2572(2) 0.0834(2) 0.85360(12) 0.0537(8) Uani 1 1 d . . .
C41 C 1.2770(3) 0.1517(2) 0.88445(14) 0.0731(10) Uani 1 1 d . . .
H41 H 1.227 0.1914 0.8835 0.088 Uiso 1 1 calc R . .
C42 C 1.3700(3) 0.1605(3) 0.91622(15) 0.0773(11) Uani 1 1 d . . .
H42 H 1.3821 0.2056 0.937 0.093 Uiso 1 1 calc R . .
C43 C 1.4436(3) 0.1036(3) 0.91711(14) 0.0716(10) Uani 1 1 d . . .
H43 H 1.5066 0.1107 0.938 0.086 Uiso 1 1 calc R . .
C44 C 1.4268(2) 0.0352(3) 0.88766(13) 0.0650(10) Uani 1 1 d . . .
H44 H 1.4777 -0.0038 0.889 0.078 Uiso 1 1 calc R . .
C45 C 1.3325(2) 0.0252(2) 0.85569(12) 0.0552(8) Uani 1 1 d . . .
C46 C 1.3730(3) -0.0984(3) 0.81165(17) 0.0828(12) Uani 1 1 d . . .
C47A C 1.324(2) -0.1572(17) 0.7687(9) 0.104(7) Uani 0.5 1 d P A 1
H47A H 1.3216 -0.1298 0.7369 0.125 Uiso 0.5 1 calc PR A 1
H47B H 1.3682 -0.2039 0.7691 0.125 Uiso 0.5 1 calc PR A 1
C48A C 1.2216(11) -0.1859(9) 0.7709(9) 0.170(9) Uani 0.5 1 d P A 1
H48A H 1.225 -0.2188 0.8008 0.204 Uiso 0.5 1 calc PR A 1
H48B H 1.199 -0.2208 0.7422 0.204 Uiso 0.5 1 calc PR A 1
C47B C 1.314(2) -0.1717(19) 0.7891(7) 0.091(5) Uani 0.5 1 d P A 2
H47C H 1.2872 -0.2012 0.8148 0.109 Uiso 0.5 1 calc PR A 2
H47D H 1.3586 -0.2076 0.7747 0.109 Uiso 0.5 1 calc PR A 2
C48B C 1.2223(12) -0.1423(9) 0.7467(5) 0.100(4) Uani 0.5 1 d P A 2
H48C H 1.2431 -0.0961 0.7289 0.12 Uiso 0.5 1 calc PR A 2
H48D H 1.2011 -0.1855 0.7228 0.12 Uiso 0.5 1 calc PR A 2
C491 C 1.0659(4) -0.1692(4) 0.78924(18) 0.1207(19) Uani 1 1 d . A .
H49A H 1.0195 -0.1332 0.8023 0.145 Uiso 1 1 calc R . .
H49B H 1.0997 -0.2024 0.8169 0.145 Uiso 1 1 calc R . .
C492 C 1.0042(4) -0.2235(3) 0.75083(17) 0.1059(16) Uani 1 1 d . . .
H49C H 1.0482 -0.2654 0.7413 0.127 Uiso 1 1 calc R . .
H49D H 0.9512 -0.2498 0.7654 0.127 Uiso 1 1 calc R . .
C50 C 0.7720(2) 0.0246(2) 0.90489(13) 0.0640(10) Uani 1 1 d . . .
C51 C 0.7931(3) 0.0814(3) 0.94252(14) 0.0790(12) Uani 1 1 d . . .
H51 H 0.8334 0.126 0.9382 0.095 Uiso 1 1 calc R . .
C52 C 0.7550(3) 0.0732(3) 0.98737(15) 0.0888(13) Uani 1 1 d . . .
H52 H 0.7703 0.1117 1.0127 0.107 Uiso 1 1 calc R . .
C53 C 0.6957(3) 0.0083(4) 0.99299(17) 0.0927(15) Uani 1 1 d . . .
H53 H 0.6694 0.0028 1.0223 0.111 Uiso 1 1 calc R . .
C54 C 0.6735(3) -0.0498(3) 0.95597(16) 0.0814(13) Uani 1 1 d . . .
H54 H 0.6329 -0.0939 0.9607 0.098 Uiso 1 1 calc R . .
C55 C 0.7111(2) -0.0429(3) 0.91199(14) 0.0663(10) Uani 1 1 d . . .
C56 C 0.7483(3) -0.1518(3) 0.85579(18) 0.0838(12) Uani 1 1 d . . .
C57 C 0.7035(3) -0.1974(3) 0.80930(17) 0.0877(13) Uani 1 1 d . . .
H57A H 0.6397 -0.2228 0.8132 0.105 Uiso 1 1 calc R . .
H57B H 0.7504 -0.2392 0.8025 0.105 Uiso 1 1 calc R . .
C58 C 0.6848(3) -0.1351(2) 0.76600(16) 0.0770(11) Uani 1 1 d . . .
H58A H 0.6227 -0.1056 0.7682 0.092 Uiso 1 1 calc R . .
H58B H 0.7406 -0.0963 0.7716 0.092 Uiso 1 1 calc R . .
C60 C 0.5632(2) 0.0808(3) 0.65243(12) 0.0625(9) Uani 1 1 d . . .
C61 C 0.5333(3) 0.1577(3) 0.63547(14) 0.0770(11) Uani 1 1 d . . .
H61 H 0.5798 0.2001 0.6424 0.092 Uiso 1 1 calc R . .
C62 C 0.4370(3) 0.1735(3) 0.60875(16) 0.0900(13) Uani 1 1 d . . .
H62 H 0.4184 0.2257 0.5978 0.108 Uiso 1 1 calc R . .
C63 C 0.3693(3) 0.1106(4) 0.59864(16) 0.0939(14) Uani 1 1 d . . .
H63 H 0.3037 0.1206 0.581 0.113 Uiso 1 1 calc R . .
C64 C 0.3962(3) 0.0335(3) 0.61394(15) 0.0874(13) Uani 1 1 d . . .
H64 H 0.3493 -0.0083 0.606 0.105 Uiso 1 1 calc R . .
C65 C 0.4944(3) 0.0166(3) 0.64171(13) 0.0700(10) Uani 1 1 d . . .
O66A O 0.3887(8) -0.1441(5) 0.6237(4) 0.147(4) Uani 0.5 1 d P B 1
C66A C 0.4775(9) -0.1412(8) 0.6416(4) 0.089(3) Uani 0.5 1 d P B 1
C67A C 0.5319(9) -0.2174(6) 0.6553(4) 0.079(3) Uani 0.5 1 d P B 1
H67A H 0.4822 -0.2611 0.6511 0.095 Uiso 0.5 1 calc PR B 1
H67B H 0.5778 -0.2269 0.6319 0.095 Uiso 0.5 1 calc PR B 1
C68A C 0.590(2) -0.2213(12) 0.7053(12) 0.076(4) Uani 0.5 1 d P B 1
H68A H 0.616 -0.276 0.7115 0.092 Uiso 0.5 1 calc PR B 1
H68B H 0.5449 -0.2103 0.7288 0.092 Uiso 0.5 1 calc PR B 1
O66B O 0.3622(6) -0.0951(11) 0.6675(7) 0.252(9) Uani 0.5 1 d P B 2
C66B C 0.4529(9) -0.1115(10) 0.6706(6) 0.127(5) Uani 0.5 1 d P B 2
C67B C 0.4925(8) -0.1895(7) 0.6947(4) 0.109(3) Uani 0.5 1 d P B 2
H67C H 0.4916 -0.1837 0.7302 0.131 Uiso 0.5 1 calc PR B 2
H67D H 0.4419 -0.2305 0.6822 0.131 Uiso 0.5 1 calc PR B 2
C68B C 0.588(3) -0.2228(19) 0.6912(17) 0.18(2) Uani 0.5 1 d P B 2
H68C H 0.5917 -0.2317 0.6562 0.212 Uiso 0.5 1 calc PR B 2
H68D H 0.5957 -0.2748 0.7081 0.212 Uiso 0.5 1 calc PR B 2
C70 C 0.7705(3) -0.2028(3) 0.70469(18) 0.0876(12) Uani 1 1 d . B .
H70A H 0.7578 -0.2238 0.6707 0.105 Uiso 1 1 calc R . .
H70B H 0.7889 -0.2481 0.7273 0.105 Uiso 1 1 calc R . .
C71 C 0.8584(3) -0.1444(2) 0.71054(16) 0.0791(11) Uani 1 1 d . . .
H71A H 0.8417 -0.1022 0.6855 0.095 Uiso 1 1 calc R . .
H71B H 0.8649 -0.1189 0.7432 0.095 Uiso 1 1 calc R . .
C20 C 0.8135(2) 0.0379(2) 0.85749(11) 0.0544(8) Uani 1 1 d . . .
N5 N 1.0836(2) 0.0312(2) 0.56880(10) 0.0692(8) Uani 1 1 d . . .
H5 H 1.046 0.0102 0.5881 0.083 Uiso 1 1 calc R . .
N9 N 1.0295(3) -0.0925(2) 0.62824(12) 0.0829(10) Uani 1 1 d . . .
H9B H 1.0356 -0.0779 0.6606 0.099 Uiso 1 1 d R . .
N6 N 1.3086(2) -0.04434(19) 0.82632(11) 0.0681(8) Uani 1 1 d . A .
H6 H 1.2445 -0.0537 0.8164 0.082 Uiso 1 1 calc R . .
N10 N 1.1420(3) -0.1209(2) 0.77147(15) 0.0925(11) Uani 1 1 d . . .
H10A H 1.1098 -0.0921 0.7451 0.111 Uiso 1 1 d R A .
N7 N 0.6829(2) -0.1024(2) 0.87404(13) 0.0748(9) Uani 1 1 d . . .
H7A H 0.6189 -0.1073 0.8617 0.09 Uiso 1 1 calc R . .
N8 N 0.5242(2) -0.0627(2) 0.65650(12) 0.0843(10) Uani 1 1 d . . .
H8A H 0.5799 -0.0656 0.6783 0.101 Uiso 1 1 calc R B 1
N11 N 0.6756(2) -0.1655(2) 0.71519(14) 0.0820(10) Uani 1 1 d . . .
N12 N 0.9567(2) -0.17843(19) 0.70596(11) 0.0717(8) Uani 1 1 d . . .
O36 O 1.1887(2) -0.0032(2) 0.51477(12) 0.1051(10) Uani 1 1 d . . .
O46 O 1.46598(19) -0.09645(19) 0.82266(12) 0.0948(9) Uani 1 1 d . A .
O56 O 0.8402(2) -0.1533(2) 0.87406(13) 0.1097(10) Uani 1 1 d . . .
O300 O 0.9501(12) 0.8147(9) 0.9902(5) 0.403(9) Uani 0.5 1 d P C 1
H300 H 0.9069 0.8174 0.9645 0.605 Uiso 0.5 1 calc PR C 1
C301 C 0.914(2) 0.783(3) 1.0224(14) 0.52(5) Uani 0.5 1 d P C 1
H30A H 0.8578 0.8168 1.0291 0.62 Uiso 0.5 1 calc PR C 1
H30B H 0.9651 0.7819 1.0528 0.62 Uiso 0.5 1 calc PR C 1
C302 C 0.8685(8) 0.6869(11) 1.0100(5) 0.289(8) Uani 0.5 1 d P C 1
H30C H 0.8386 0.6677 1.0375 0.433 Uiso 0.5 1 calc PR C 1
H30D H 0.9238 0.6519 1.0056 0.433 Uiso 0.5 1 calc PR C 1
H30E H 0.8175 0.687 0.9799 0.433 Uiso 0.5 1 calc PR C 1
O310 O 0.9501(12) 0.8147(9) 0.9902(5) 0.403(9) Uani 0.5 1 d P D 2
H310 H 0.9383 0.8629 0.9846 0.605 Uiso 0.5 1 calc PR D 2
C311 C 0.8268(16) 0.7605(11) 0.9954(6) 0.169(8) Uani 0.5 1 d P D 2
H31A H 0.7928 0.7846 1.0206 0.203 Uiso 0.5 1 calc PR D 2
H31B H 0.7799 0.7578 0.9635 0.203 Uiso 0.5 1 calc PR D 2
C312 C 0.8685(8) 0.6869(11) 1.0100(5) 0.289(8) Uani 0.5 1 d P D 2
H31C H 0.8152 0.6499 1.0145 0.433 Uiso 0.5 1 calc PR D 2
H31D H 0.9158 0.6927 1.0411 0.433 Uiso 0.5 1 calc PR D 2
H31E H 0.9038 0.6664 0.9848 0.433 Uiso 0.5 1 calc PR D 2

loop_
_atom_site_aniso_label
_atom_site_aniso_U_11
_atom_site_aniso_U_22
_atom_site_aniso_U_33
_atom_site_aniso_U_23
_atom_site_aniso_U_13
_atom_site_aniso_U_12
C1S 0.297(13) 0.165(8) 0.227(11) 0.044(7) 0.134(10) 0.043(8)
C2S 0.162(7) 0.363(17) 0.143(6) 0.050(9) 0.065(6) 0.115(11)
N1S 0.189(8) 0.321(12) 0.276(10) -0.060(9) 0.076(7) 0.043(8)
Ni1 0.0342(2) 0.0511(3) 0.0501(2) 0.00173(19) 0.00829(16) -0.00046(18)
N1 0.0374(13) 0.0605(18) 0.0510(14) 0.0049(12) 0.0102(11) 0.0006(12)
N2 0.0383(13) 0.0537(17) 0.0528(14) 0.0046(12) 0.0084(11) 0.0008(11)
N3 0.0396(13) 0.0607(17) 0.0473(14) -0.0044(12) 0.0101(11) -0.0020(12)
N4 0.0368(12) 0.0487(16) 0.0510(14) 0.0019(12) 0.0083(11) 0.0010(11)
C1 0.0414(16) 0.069(2) 0.0532(18) 0.0064(16) 0.0079(15) -0.0004(16)
C2 0.053(2) 0.111(3) 0.055(2) 0.017(2) 0.0084(17) -0.001(2)
C3 0.0425(18) 0.106(3) 0.059(2) 0.017(2) 0.0049(16) 0.0014(19)
C4 0.0370(16) 0.066(2) 0.0555(19) 0.0051(16) 0.0062(14) 0.0015(15)
C5 0.0361(15) 0.056(2) 0.062(2) 0.0044(16) 0.0060(14) 0.0007(15)
C6 0.0353(15) 0.059(2) 0.0568(18) 0.0127(15) 0.0091(14) 0.0008(14)
C7 0.0385(17) 0.095(3) 0.074(2) 0.024(2) 0.0118(17) -0.0069(18)
C8 0.0452(18) 0.087(3) 0.067(2) 0.023(2) 0.0149(17) 0.0005(18)
C9 0.0427(17) 0.053(2) 0.060(2) 0.0080(16) 0.0110(15) 0.0000(15)
C10 0.0460(17) 0.057(2) 0.0566(19) 0.0004(16) 0.0157(15) 0.0003(15)
C11 0.0419(16) 0.072(2) 0.0483(17) -0.0009(16) 0.0090(14) -0.0025(16)
C12 0.050(2) 0.119(3) 0.0501(19) -0.005(2) 0.0100(16) -0.006(2)
C13 0.049(2) 0.122(4) 0.055(2) -0.011(2) 0.0024(16) -0.011(2)
C14 0.0422(17) 0.075(2) 0.0488(17) -0.0076(16) 0.0046(14) -0.0058(16)
C15 0.0384(16) 0.062(2) 0.0551(18) 0.0001(16) 0.0062(14) -0.0065(15)
C16 0.0370(15) 0.052(2) 0.0597(19) -0.0003(15) 0.0113(14) -0.0046(14)
C17 0.0338(15) 0.061(2) 0.067(2) 0.0063(17) 0.0101(15) 0.0017(15)
C18 0.0421(16) 0.062(2) 0.0577(19) 0.0068(16) 0.0179(15) 0.0021(15)
C19 0.0405(16) 0.053(2) 0.0563(19) 0.0020(15) 0.0129(15) -0.0002(14)
C30 0.0430(17) 0.077(3) 0.0536(19) 0.0104(18) 0.0099(15) 0.0005(17)
C31 0.072(2) 0.082(3) 0.085(3) 0.014(2) 0.030(2) 0.007(2)
C32 0.085(3) 0.100(4) 0.096(3) 0.036(3) 0.024(3) 0.001(3)
C33 0.068(2) 0.121(4) 0.069(3) 0.032(3) 0.019(2) -0.002(3)
C34 0.059(2) 0.112(4) 0.054(2) 0.017(2) 0.0126(17) 0.004(2)
C35 0.0447(18) 0.080(3) 0.055(2) 0.0046(19) 0.0096(15) -0.0013(18)
C36 0.057(2) 0.112(4) 0.063(2) -0.023(2) 0.0148(19) -0.013(2)
C37 0.065(2) 0.093(3) 0.111(3) -0.029(3) 0.028(2) -0.009(2)
C38 0.068(3) 0.082(3) 0.105(3) 0.000(2) 0.007(2) -0.003(2)
C391 0.066(2) 0.130(4) 0.080(3) -0.012(3) 0.010(2) -0.013(3)
C392 0.076(3) 0.093(3) 0.097(3) -0.021(3) 0.025(2) -0.006(2)
C40 0.0378(16) 0.065(2) 0.0574(18) 0.0086(17) 0.0055(14) -0.0049(16)
C41 0.055(2) 0.073(3) 0.086(3) 0.001(2) 0.0010(19) -0.0003(19)
C42 0.066(2) 0.078(3) 0.083(3) -0.008(2) -0.001(2) -0.011(2)
C43 0.048(2) 0.090(3) 0.071(2) 0.006(2) -0.0039(18) -0.015(2)
C44 0.0374(17) 0.087(3) 0.070(2) 0.012(2) 0.0068(16) -0.0012(18)
C45 0.0371(16) 0.070(2) 0.0588(19) 0.0070(18) 0.0080(15) -0.0060(16)
C46 0.056(2) 0.087(3) 0.102(3) -0.007(2) 0.006(2) -0.003(2)
C47A 0.078(10) 0.099(15) 0.133(19) -0.049(13) 0.015(13) 0.009(10)
C48A 0.067(8) 0.104(13) 0.31(3) -0.086(13) -0.035(13) 0.016(9)
C47B 0.066(8) 0.113(12) 0.094(13) -0.021(10) 0.016(9) -0.007(7)
C48B 0.102(10) 0.099(11) 0.092(7) -0.033(7) 0.000(7) -0.024(9)
C491 0.113(4) 0.143(5) 0.096(3) 0.018(3) -0.009(3) -0.044(4)
C492 0.098(3) 0.098(4) 0.109(3) 0.021(3) -0.017(3) -0.032(3)
C50 0.0420(17) 0.093(3) 0.056(2) 0.011(2) 0.0066(16) 0.0086(19)
C51 0.061(2) 0.117(4) 0.060(2) 0.004(2) 0.0138(19) -0.005(2)
C52 0.072(3) 0.131(4) 0.063(2) 0.006(2) 0.014(2) 0.008(3)
C53 0.064(2) 0.150(5) 0.068(3) 0.033(3) 0.021(2) 0.019(3)
C54 0.060(2) 0.110(4) 0.079(3) 0.036(3) 0.024(2) 0.013(2)
C55 0.0431(18) 0.088(3) 0.068(2) 0.027(2) 0.0111(17) 0.0083(19)
C56 0.069(3) 0.076(3) 0.109(3) 0.024(3) 0.021(3) 0.005(2)
C57 0.082(3) 0.069(3) 0.117(4) 0.007(3) 0.033(3) 0.000(2)
C58 0.071(2) 0.054(2) 0.110(3) 0.003(2) 0.027(2) 0.0003(19)
C60 0.0388(17) 0.096(3) 0.0521(18) -0.0033(19) 0.0058(14) -0.0055(19)
C61 0.052(2) 0.093(3) 0.079(2) -0.010(2) -0.0054(19) 0.001(2)
C62 0.059(2) 0.111(4) 0.093(3) -0.004(3) -0.004(2) 0.013(3)
C63 0.047(2) 0.143(5) 0.087(3) 0.005(3) -0.003(2) 0.007(3)
C64 0.044(2) 0.130(4) 0.082(3) 0.008(3) -0.0045(19) -0.019(2)
C65 0.0438(19) 0.102(3) 0.064(2) 0.003(2) 0.0074(17) -0.012(2)
O66A 0.087(6) 0.106(6) 0.218(10) 0.009(6) -0.052(6) -0.039(5)
C66A 0.080(8) 0.095(9) 0.087(7) -0.011(6) 0.000(6) -0.024(6)
C67A 0.074(6) 0.079(7) 0.083(6) -0.015(5) 0.010(5) -0.027(6)
C68A 0.054(9) 0.041(7) 0.130(9) -0.016(6) 0.006(6) -0.003(6)
O66B 0.050(5) 0.336(19) 0.36(2) 0.245(16) 0.003(8) -0.024(8)
C66B 0.072(8) 0.151(14) 0.147(12) 0.080(11) -0.009(8) -0.036(8)
C67B 0.096(8) 0.115(9) 0.108(8) 0.018(7) -0.002(6) -0.049(7)
C68B 0.078(16) 0.13(2) 0.31(6) -0.06(2) 0.02(3) -0.040(14)
C70 0.073(3) 0.075(3) 0.115(3) -0.025(2) 0.018(2) -0.012(2)
C71 0.072(2) 0.072(3) 0.096(3) -0.012(2) 0.023(2) -0.011(2)
C20 0.0447(17) 0.068(2) 0.0523(18) 0.0072(16) 0.0136(15) -0.0003(16)
N5 0.0585(17) 0.093(3) 0.0614(18) -0.0028(18) 0.0258(15) -0.0027(17)
N9 0.082(2) 0.094(3) 0.075(2) -0.0011(18) 0.0184(18) 0.004(2)
N6 0.0373(14) 0.075(2) 0.089(2) -0.0040(18) 0.0039(14) 0.0019(15)
N10 0.067(2) 0.095(3) 0.105(3) -0.002(2) -0.010(2) -0.006(2)
N7 0.0542(17) 0.082(2) 0.092(2) 0.0167(19) 0.0221(17) 0.0035(17)
N8 0.0545(18) 0.104(3) 0.085(2) 0.016(2) -0.0120(16) -0.0326(19)
N11 0.0623(19) 0.066(2) 0.117(3) -0.021(2) 0.0156(19) -0.0064(17)
N12 0.0649(19) 0.074(2) 0.076(2) -0.0032(17) 0.0115(16) -0.0009(16)
O36 0.102(2) 0.127(3) 0.100(2) -0.0305(19) 0.0545(19) -0.016(2)
O46 0.0489(15) 0.104(2) 0.130(2) -0.0124(18) 0.0119(16) 0.0052(15)
O56 0.071(2) 0.105(2) 0.152(3) 0.004(2) 0.017(2) 0.0204(18)
O300 0.45(2) 0.348(14) 0.314(13) -0.032(11) -0.196(13) -0.027(13)
C301 0.154(19) 0.87(11) 0.47(6) -0.57(7) -0.07(3) 0.17(4)
C302 0.139(8) 0.54(3) 0.190(10) -0.107(14) 0.040(7) -0.061(13)
O310 0.45(2) 0.348(14) 0.314(13) -0.032(11) -0.196(13) -0.027(13)
C311 0.23(2) 0.156(14) 0.097(9) 0.005(9) -0.020(10) 0.067(14)
C312 0.139(8) 0.54(3) 0.190(10) -0.107(14) 0.040(7) -0.061(13)

loop_
_atom_type_symbol
_atom_type_description
_atom_type_scat_dispersion_real
_atom_type_scat_dispersion_imag
_atom_type_scat_source
C C 0.0033 0.0016 'International Tables Vol C Tables 4.2.6.8 and 6.1.1.4'
H H 0 0 'International Tables Vol C Tables 4.2.6.8 and 6.1.1.4'
N N 0.0061 0.0033 'International Tables Vol C Tables 4.2.6.8 and 6.1.1.4'
O O 0.0106 0.006 'International Tables Vol C Tables 4.2.6.8 and 6.1.1.4'
Ni Ni 0.3393 1.1124 'International Tables Vol C Tables 4.2.6.8 and 6.1.1.4'

loop_
_exptl_crystal_face_index_h
_exptl_crystal_face_index_k
_exptl_crystal_face_index_l
_exptl_crystal_face_perp_dist
7 -6 8 0.124
-11 10 -15 0.181
-2 -2 3 0.14
10 11 -17 0.168
-6 5 -7 0.181
6 4 7 0.155
-6 -4 -7 0.119
0 0 1 0.029
0 0 -1 0.032

loop_
_geom_angle_atom_site_label_1
_geom_angle_atom_site_label_2
_geom_angle_atom_site_label_3
_geom_angle
C2S C1S H1S1 109.5
C2S C1S H1S2 109.5
H1S1 C1S H1S2 109.5
C2S C1S H1S3 109.5
H1S1 C1S H1S3 109.5
H1S2 C1S H1S3 109.5
N1S C2S C1S 175.4320(10)
N3 Ni1 N1 176.62(11)
N3 Ni1 N4 90.15(10)
N1 Ni1 N4 89.66(10)
N3 Ni1 N2 90.04(10)
N1 Ni1 N2 90.34(10)
N4 Ni1 N2 176.79(11)
C1 N1 C4 104.3(2)
C1 N1 Ni1 128.11(19)
C4 N1 Ni1 127.5(2)
C6 N2 C9 104.0(2)
C6 N2 Ni1 128.0(2)
C9 N2 Ni1 127.8(2)
C14 N3 C11 104.0(2)
C14 N3 Ni1 127.7(2)
C11 N3 Ni1 128.2(2)
C16 N4 C19 104.0(2)
C16 N4 Ni1 127.71(19)
C19 N4 Ni1 127.92(19)
N1 C1 C20 125.4(3)
N1 C1 C2 110.6(3)
C20 C1 C2 123.8(3)
C3 C2 C1 107.3(3)
C3 C2 H2 126.4
C1 C2 H2 126.4
C2 C3 C4 107.4(3)
C2 C3 H3 126.3
C4 C3 H3 126.3
N1 C4 C5 126.0(3)
N1 C4 C3 110.3(3)
C5 C4 C3 123.7(3)
C6 C5 C4 122.1(3)
C6 C5 C40 120.3(3)
C4 C5 C40 117.6(3)
C5 C6 N2 125.6(3)
C5 C6 C7 123.7(3)
N2 C6 C7 110.7(3)
C8 C7 C6 107.5(3)
C8 C7 H7 126.3
C6 C7 H7 126.3
C7 C8 C9 107.1(3)
C7 C8 H8 126.5
C9 C8 H8 126.5
C10 C9 N2 125.4(3)
C10 C9 C8 123.9(3)
N2 C9 C8 110.7(3)
C11 C10 C9 122.4(3)
C11 C10 C30 117.7(3)
C9 C10 C30 119.6(3)
C10 C11 N3 125.6(3)
C10 C11 C12 123.8(3)
N3 C11 C12 110.7(3)
C13 C12 C11 107.7(3)
C13 C12 H12 126.1
C11 C12 H12 126.1
C12 C13 C14 107.2(3)
C12 C13 H13 126.4
C14 C13 H13 126.4
N3 C14 C15 125.8(3)
N3 C14 C13 110.3(3)
C15 C14 C13 123.6(3)
C16 C15 C14 122.2(3)
C16 C15 C60 118.7(3)
C14 C15 C60 118.4(3)
C15 C16 N4 125.6(3)
C15 C16 C17 124.1(3)
N4 C16 C17 110.3(3)
C18 C17 C16 107.3(3)
C18 C17 H17 126.4
C16 C17 H17 126.4
C17 C18 C19 107.7(3)
C17 C18 H18 126.2
C19 C18 H18 126.2
C20 C19 N4 124.9(3)
C20 C19 C18 124.2(3)
N4 C19 C18 110.6(3)
C31 C30 C35 119.0(3)
C31 C30 C10 116.8(3)
C35 C30 C10 124.2(3)
C30 C31 C32 121.1(4)
C30 C31 H31 119.4
C32 C31 H31 119.4
C33 C32 C31 118.7(4)
C33 C32 H32 120.6
C31 C32 H32 120.6
C34 C33 C32 121.5(4)
C34 C33 H33 119.3
C32 C33 H33 119.3
C33 C34 C35 120.6(4)
C33 C34 H34 119.7
C35 C34 H34 119.7
N5 C35 C34 122.5(3)
N5 C35 C30 118.4(3)
C34 C35 C30 119.1(4)
O36 C36 N5 123.7(5)
O36 C36 C37 121.4(4)
N5 C36 C37 114.9(3)
C38 C37 C36 115.7(4)
C38 C37 H37A 108.4
C36 C37 H37A 108.4
C38 C37 H37B 108.4
C36 C37 H37B 108.4
H37A C37 H37B 107.4
N9 C38 C37 111.5(3)
N9 C38 H38A 109.3
C37 C38 H38A 109.3
N9 C38 H38B 109.3
C37 C38 H38B 109.3
H38A C38 H38B 108
N9 C391 C392 114.3(3)
N9 C391 H39A 108.7
C392 C391 H39A 108.7
N9 C391 H39B 108.7
C392 C391 H39B 108.7
H39A C391 H39B 107.6
N12 C392 C391 110.3(4)
N12 C392 H39C 109.6
C391 C392 H39C 109.6
N12 C392 H39D 109.6
C391 C392 H39D 109.6
H39C C392 H39D 108.1
C45 C40 C41 118.7(3)
C45 C40 C5 122.9(3)
C41 C40 C5 118.4(3)
C42 C41 C40 120.6(4)
C42 C41 H41 119.7
C40 C41 H41 119.7
C43 C42 C41 120.0(4)
C43 C42 H42 120
C41 C42 H42 120
C42 C43 C44 121.3(3)
C42 C43 H43 119.4
C44 C43 H43 119.4
C43 C44 C45 119.2(4)
C43 C44 H44 120.4
C45 C44 H44 120.4
C40 C45 C44 120.3(3)
C40 C45 N6 117.4(3)
C44 C45 N6 122.3(3)
O46 C46 N6 125.6(4)
O46 C46 C47B 123.3(12)
N6 C46 C47B 109.8(11)
O46 C46 C47A 117.8(10)
N6 C46 C47A 115.4(11)
C47B C46 C47A 23.8(11)
C48A C47A C46 116.1(15)
C48A C47A H47A 108.3
C46 C47A H47A 108.3
C48A C47A H47B 108.3
C46 C47A H47B 108.3
H47A C47A H47B 107.4
C47A C48A N10 115.6(16)
C47A C48A H48A 108.4
N10 C48A H48A 108.4
C47A C48A H48B 108.4
N10 C48A H48B 108.4
H48A C48A H48B 107.4
C46 C47B C48B 108.7(19)
C46 C47B H47C 109.9
C48B C47B H47C 109.9
C46 C47B H47D 109.9
C48B C47B H47D 109.9
H47C C47B H47D 108.3
N10 C48B C47B 106.3(11)
N10 C48B H48C 110.5
C47B C48B H48C 110.5
N10 C48B H48D 110.5
C47B C48B H48D 110.5
H48C C48B H48D 108.7
N10 C491 C492 115.3(4)
N10 C491 H49A 108.4
C492 C491 H49A 108.4
N10 C491 H49B 108.4
C492 C491 H49B 108.4
H49A C491 H49B 107.5
N12 C492 C491 111.8(4)
N12 C492 H49C 109.3
C491 C492 H49C 109.3
N12 C492 H49D 109.3
C491 C492 H49D 109.3
H49C C492 H49D 107.9
C51 C50 C55 118.8(3)
C51 C50 C20 118.5(3)
C55 C50 C20 122.7(3)
C50 C51 C52 121.2(4)
C50 C51 H51 119.4
C52 C51 H51 119.4
C53 C52 C51 118.8(4)
C53 C52 H52 120.6
C51 C52 H52 120.6
C52 C53 C54 121.2(4)
C52 C53 H53 119.4
C54 C53 H53 119.4
C55 C54 C53 120.6(4)
C55 C54 H54 119.7
C53 C54 H54 119.7
C54 C55 C50 119.4(4)
C54 C55 N7 118.6(4)
C50 C55 N7 121.9(3)
O56 C56 N7 121.5(5)
O56 C56 C57 122.8(4)
N7 C56 C57 115.4(4)
C56 C57 C58 106.8(4)
C56 C57 H57A 110.4
C58 C57 H57A 110.4
C56 C57 H57B 110.4
C58 C57 H57B 110.4
H57A C57 H57B 108.6
N11 C58 C57 117.7(3)
N11 C58 H58A 107.9
C57 C58 H58A 107.9
N11 C58 H58B 107.9
C57 C58 H58B 107.9
H58A C58 H58B 107.2
C61 C60 C65 119.2(3)
C61 C60 C15 117.1(3)
C65 C60 C15 123.6(4)
C62 C61 C60 122.2(4)
C62 C61 H61 118.9
C60 C61 H61 118.9
C63 C62 C61 118.5(5)
C63 C62 H62 120.8
C61 C62 H62 120.8
C64 C63 C62 121.3(4)
C64 C63 H63 119.4
C62 C63 H63 119.4
C63 C64 C65 120.8(4)
C63 C64 H64 119.6
C65 C64 H64 119.6
C60 C65 N8 120.5(3)
C60 C65 C64 118.0(4)
N8 C65 C64 121.4(4)
O66A C66A N8 119.1(12)
O66A C66A C67A 118.4(11)
N8 C66A C67A 121.8(9)
C68A C67A C66A 115.7(11)
C68A C67A H67A 108.4
C66A C67A H67A 108.4
C68A C67A H67B 108.4
C66A C67A H67B 108.4
H67A C67A H67B 107.4
C67A C68A N11 114.6(18)
C67A C68A H68A 108.6
N11 C68A H68A 108.6
C67A C68A H68B 108.6
N11 C68A H68B 108.6
H68A C68A H68B 107.6
O66B C66B N8 125.6(13)
O66B C66B C67B 119.0(11)
N8 C66B C67B 115.3(11)
C68B C67B C66B 124.0(18)
C68B C67B H67C 106.3
C66B C67B H67C 106.3
C68B C67B H67D 106.3
C66B C67B H67D 106.3
H67C C67B H67D 106.4
C67B C68B N11 111(2)
C67B C68B H68C 109.5
N11 C68B H68C 109.5
C67B C68B H68D 109.5
N11 C68B H68D 109.5
H68C C68B H68D 108.1
N11 C70 C71 112.8(3)
N11 C70 H70A 109
C71 C70 H70A 109
N11 C70 H70B 109
C71 C70 H70B 109
H70A C70 H70B 107.8
N12 C71 C70 116.1(3)
N12 C71 H71A 108.3
C70 C71 H71A 108.3
N12 C71 H71B 108.3
C70 C71 H71B 108.3
H71A C71 H71B 107.4
C19 C20 C1 122.0(3)
C19 C20 C50 119.5(3)
C1 C20 C50 118.4(3)
C36 N5 C35 128.8(3)
C36 N5 H5 115.6
C35 N5 H5 115.6
C391 N9 C38 113.6(3)
C391 N9 H9B 108.2
C38 N9 H9B 108.5
C46 N6 C45 128.4(3)
C46 N6 H6 115.8
C45 N6 H6 115.8
C48B N10 C491 131.5(7)
C48B N10 C48A 38.9(9)
C491 N10 C48A 98.5(9)
C48B N10 H10A 92.6
C491 N10 H10A 107.3
C48A N10 H10A 126.9
C56 N7 C55 125.4(3)
C56 N7 H7A 117.3
C55 N7 H7A 117.3
C66B N8 C65 117.4(8)
C66B N8 C66A 42.7(7)
C65 N8 C66A 131.6(6)
C66B N8 H8A 109.5
C65 N8 H8A 114.2
C66A N8 H8A 114.2
C68A N11 C58 108.9(13)
C68A N11 C70 111.6(9)
C58 N11 C70 113.6(3)
C68A N11 C68B 14(3)
C58 N11 C68B 122.5(16)
C70 N11 C68B 105.5(13)
C392 N12 C71 113.9(3)
C392 N12 C492 116.1(4)
C71 N12 C492 112.6(3)
C301 O300 H300 109.5
O300 C301 C302 115.8(18)
O300 C301 H30A 108.3
C302 C301 H30A 108.3
O300 C301 H30B 108.3
C302 C301 H30B 108.3
H30A C301 H30B 107.4
C301 C302 H30C 109.5
C301 C302 H30D 109.5
H30C C302 H30D 109.5
C301 C302 H30E 109.5
H30C C302 H30E 109.5
H30D C302 H30E 109.5
H31A C311 H31B 109.9

loop_
_geom_bond_atom_site_label_1
_geom_bond_atom_site_label_2
_geom_bond_distance
C1S C2S 1.3227(3)
C1S H1S1 0.96
C1S H1S2 0.96
C1S H1S3 0.96
C2S N1S 0.9463(2)
Ni1 N3 1.939(2)
Ni1 N1 1.942(2)
Ni1 N4 1.950(2)
Ni1 N2 1.950(2)
N1 C1 1.378(4)
N1 C4 1.384(4)
N2 C6 1.383(4)
N2 C9 1.390(4)
N3 C14 1.382(4)
N3 C11 1.388(4)
N4 C16 1.385(4)
N4 C19 1.389(4)
C1 C20 1.392(4)
C1 C2 1.434(4)
C2 C3 1.326(5)
C2 H2 0.93
C3 C4 1.436(4)
C3 H3 0.93
C4 C5 1.390(4)
C5 C6 1.378(4)
C5 C40 1.506(4)
C6 C7 1.431(4)
C7 C8 1.336(5)
C7 H7 0.93
C8 C9 1.429(4)
C8 H8 0.93
C9 C10 1.385(4)
C10 C11 1.379(4)
C10 C30 1.513(4)
C11 C12 1.416(5)
C12 C13 1.328(5)
C12 H12 0.93
C13 C14 1.432(5)
C13 H13 0.93
C14 C15 1.386(4)
C15 C16 1.372(4)
C15 C60 1.510(4)
C16 C17 1.435(4)
C17 C18 1.328(4)
C17 H17 0.93
C18 C19 1.422(4)
C18 H18 0.93
C19 C20 1.376(4)
C30 C31 1.378(5)
C30 C35 1.398(5)
C31 C32 1.397(5)
C31 H31 0.93
C32 C33 1.365(6)
C32 H32 0.93
C33 C34 1.355(6)
C33 H33 0.93
C34 C35 1.396(5)
C34 H34 0.93
C35 N5 1.389(5)
C36 O36 1.212(4)
C36 N5 1.364(5)
C36 C37 1.504(6)
C37 C38 1.495(6)
C37 H37A 0.97
C37 H37B 0.97
C38 N9 1.469(5)
C38 H38A 0.97
C38 H38B 0.97
C391 N9 1.460(5)
C391 C392 1.488(6)
C391 H39A 0.97
C391 H39B 0.97
C392 N12 1.440(5)
C392 H39C 0.97
C392 H39D 0.97
C40 C45 1.381(5)
C40 C41 1.399(5)
C41 C42 1.379(5)
C41 H41 0.93
C42 C43 1.354(5)
C42 H42 0.93
C43 C44 1.376(5)
C43 H43 0.93
C44 C45 1.399(4)
C44 H44 0.93
C45 N6 1.400(4)
C46 O46 1.219(4)
C46 N6 1.345(5)
C46 C47B 1.51(3)
C46 C47A 1.56(3)
C47A C48A 1.45(3)
C47A H47A 0.97
C47A H47B 0.97
C48A N10 1.508(15)
C48A H48A 0.97
C48A H48B 0.97
C47B C48B 1.59(3)
C47B H47C 0.97
C47B H47D 0.97
C48B N10 1.406(16)
C48B H48C 0.97
C48B H48D 0.97
C491 N10 1.438(6)
C491 C492 1.500(6)
C491 H49A 0.97
C491 H49B 0.97
C492 N12 1.467(5)
C492 H49C 0.97
C492 H49D 0.97
C50 C51 1.376(5)
C50 C55 1.410(5)
C50 C20 1.504(4)
C51 C52 1.406(5)
C51 H51 0.93
C52 C53 1.356(6)
C52 H52 0.93
C53 C54 1.380(6)
C53 H53 0.93
C54 C55 1.379(5)
C54 H54 0.93
C55 N7 1.422(5)
C56 O56 1.231(5)
C56 N7 1.350(5)
C56 C57 1.495(6)
C57 C58 1.546(5)
C57 H57A 0.97
C57 H57B 0.97
C58 N11 1.450(5)
C58 H58A 0.97
C58 H58B 0.97
C60 C61 1.383(5)
C60 C65 1.395(5)
C61 C62 1.375(5)
C61 H61 0.93
C62 C63 1.367(6)
C62 H62 0.93
C63 C64 1.366(6)
C63 H63 0.93
C64 C65 1.410(5)
C64 H64 0.93
C65 N8 1.406(5)
O66A C66A 1.193(14)
C66A N8 1.461(12)
C66A C67A 1.464(16)
C67A C68A 1.44(3)
C67A H67A 0.97
C67A H67B 0.97
C68A N11 1.45(3)
C68A H68A 0.97
C68A H68B 0.97
O66B C66B 1.224(16)
C66B N8 1.350(11)
C66B C67B 1.495(17)
C67B C68B 1.40(3)
C67B H67C 0.97
C67B H67D 0.97
C68B N11 1.55(4)
C68B H68C 0.97
C68B H68D 0.97
C70 N11 1.477(5)
C70 C71 1.501(5)
C70 H70A 0.97
C70 H70B 0.97
C71 N12 1.448(5)
C71 H71A 0.97
C71 H71B 0.97
N5 H5 0.86
N9 H9B 0.9
N6 H6 0.86
N10 H10A 0.9
N7 H7A 0.86
N8 H8A 0.86
O300 C301 1.19(6)
O300 H300 0.82
C301 C302 1.71(6)
C301 H30A 0.97
C301 H30B 0.97
C302 H30C 0.96
C302 H30D 0.96
C302 H30E 0.96
C311 H31A 0.97
C311 H31B 0.97
